data_4062967
loop_
_publ_author_name
'Javier A. Cabeza'
'Ignacio del R\'io'
'V\'ictor Riera'
'Marta Su\'arez'
'Santiago Garc\'ia-Granda'

_publ_section_title
;
Reactivity of a Triruthenium Cluster Complex Containing a
mu3-eta3-C,N2 Ligand Derived from 2-Amino-7,8-benzoquinoline.
Coupling of This Ligand with C3 Fragments and Characterization
of mu3-Vinylidene and mu-Stannylene Derivatives
;
_journal_name_full Organometallics
_journal_paper_doi 10.1021/om049797j
_journal_year 2004
_chemical_formula_moiety 'C33 H16 N4 O7 Ru3'
_chemical_formula_sum 'C33 H16 N4 O7 Ru3'
_chemical_formula_weight 883.71
_space_group_IT_number 14
_symmetry_cell_setting monoclinic
_symmetry_space_group_name_Hall '-P 2ybc'
_symmetry_space_group_name_H-M 'P 1 21/c 1'
_cell_angle_alpha 90.00
_cell_angle_beta 100.515(8)
_cell_angle_gamma 90.00
_cell_formula_units_Z 4
_cell_length_a 7.4346(10)
_cell_length_b 20.515(3)
_cell_length_c 19.854(3)
_cell_measurement_temperature 150(2)
_cell_volume 2977.3(7)
_diffrn_ambient_temperature 150(2)
_exptl_crystal_density_diffrn 1.971
_cod_original_sg_symbol_H-M 'P 21/c'
_cod_database_code 4062967

loop_
_symmetry_equiv_pos_as_xyz
'x, y, z'
'-x, y+1/2, -z+1/2'
'-x, -y, -z'
'x, -y-1/2, z-1/2'

loop_
_atom_site_label
_atom_site_type_symbol
_atom_site_fract_x
_atom_site_fract_y
_atom_site_fract_z
_atom_site_U_iso_or_equiv
_atom_site_adp_type
_atom_site_occupancy
_atom_site_symmetry_multiplicity
_atom_site_calc_flag
_atom_site_refinement_flags
_atom_site_disorder_assembly
_atom_site_disorder_group
C1 C 0.239(2) 0.3534(9) 0.2153(10) 0.056(5) Uani 1 1 d . . .
C2 C 0.2593(19) 0.4020(9) 0.1673(9) 0.066(5) Uani 1 1 d . . .
H2 H 0.2504 0.3918 0.1212 0.080 Uiso 1 1 calc R . .
C3 C 0.2922(19) 0.4636(10) 0.1895(10) 0.072(5) Uani 1 1 d . . .
H3 H 0.3039 0.4963 0.1581 0.086 Uiso 1 1 calc R . .
C4 C 0.309(2) 0.4795(11) 0.2593(11) 0.064(5) Uani 1 1 d . . .
C5 C 0.330(2) 0.5452(10) 0.2865(11) 0.075(6) Uani 1 1 d . . .
H5 H 0.3481 0.5795 0.2579 0.090 Uiso 1 1 calc R . .
C6 C 0.324(2) 0.5570(9) 0.3525(11) 0.073(6) Uani 1 1 d . . .
H6 H 0.3386 0.5997 0.3684 0.087 Uiso 1 1 calc R . .
C7 C 0.295(2) 0.5058(9) 0.4004(11) 0.068(5) Uani 1 1 d . . .
C8 C 0.2729(18) 0.5163(8) 0.4702(10) 0.065(5) Uani 1 1 d . . .
H8 H 0.2763 0.5581 0.4885 0.078 Uiso 1 1 calc R . .
C9 C 0.246(2) 0.4630(9) 0.5086(9) 0.076(6) Uani 1 1 d . . .
H9 H 0.2262 0.4695 0.5529 0.091 Uiso 1 1 calc R . .
C10 C 0.2488(19) 0.3988(8) 0.4839(9) 0.066(5) Uani 1 1 d . . .
H10 H 0.2406 0.3637 0.5129 0.079 Uiso 1 1 calc R . .
C11 C 0.2631(18) 0.3881(8) 0.4164(9) 0.056(4) Uani 1 1 d . . .
C12 C 0.2875(19) 0.4411(10) 0.3757(10) 0.064(5) Uani 1 1 d . . .
C13 C 0.2931(18) 0.4298(11) 0.3051(10) 0.056(5) Uani 1 1 d . . .
C14 C 0.110(2) 0.1552(9) 0.1969(9) 0.078(6) Uani 1 1 d . . .
C15 C -0.0175(19) 0.1587(7) 0.3112(8) 0.057(5) Uani 1 1 d . . .
C17 C 0.519(2) 0.2990(7) 0.3939(9) 0.070(5) Uani 1 1 d . . .
C18 C 0.246(2) 0.2451(9) 0.4426(9) 0.073(6) Uani 1 1 d . . .
C19 C -0.2008(18) 0.4115(9) 0.1924(9) 0.051(4) Uani 1 1 d . . .
C20 C -0.087(2) 0.2245(8) 0.0791(9) 0.070(6) Uani 1 1 d . . .
C21 C -0.351(2) 0.2541(8) 0.1373(9) 0.076(6) Uani 1 1 d . . .
C23 C -0.110(2) 0.3489(9) 0.2913(10) 0.061(5) Uani 1 1 d . . .
C24 C -0.1503(19) 0.4008(9) 0.3320(8) 0.063(5) Uani 1 1 d . . .
H24 H -0.1311 0.3969 0.3795 0.076 Uiso 1 1 calc R . .
C25 C -0.2199(19) 0.4584(8) 0.3003(10) 0.066(5) Uani 1 1 d . . .
H25 H -0.2519 0.4927 0.3264 0.079 Uiso 1 1 calc R . .
C26 C -0.241(2) 0.4644(10) 0.2303(10) 0.061(5) Uani 1 1 d . . .
C27 C -0.2958(19) 0.5255(8) 0.1970(9) 0.062(5) Uani 1 1 d . . .
H27 H -0.3242 0.5615 0.2215 0.074 Uiso 1 1 calc R . .
C28 C -0.3038(18) 0.5280(7) 0.1273(10) 0.058(5) Uani 1 1 d . . .
H28 H -0.3398 0.5670 0.1050 0.070 Uiso 1 1 calc R . .
C29 C -0.260(2) 0.4743(8) 0.0867(12) 0.066(5) Uani 1 1 d . . .
C30 C -0.273(2) 0.4777(9) 0.0158(12) 0.090(7) Uani 1 1 d . . .
H30 H -0.3076 0.5162 -0.0079 0.108 Uiso 1 1 calc R . .
C31 C -0.235(2) 0.4230(10) -0.0176(9) 0.095(7) Uani 1 1 d . . .
H31 H -0.2397 0.4247 -0.0647 0.115 Uiso 1 1 calc R . .
C32 C -0.187(2) 0.3638(10) 0.0169(10) 0.085(6) Uani 1 1 d . . .
H32 H -0.1615 0.3280 -0.0084 0.102 Uiso 1 1 calc R . .
C33 C -0.177(2) 0.3568(7) 0.0849(11) 0.068(5) Uani 1 1 d . . .
C34 C -0.2190(19) 0.4137(9) 0.1195(9) 0.056(5) Uani 1 1 d . . .
C35 C 0.346(2) 0.2057(7) 0.3089(8) 0.064(5) Uani 1 1 d . . .
N1 N 0.1745(14) 0.2910(6) 0.1940(6) 0.056(4) Uani 1 1 d . . .
H1 H 0.2453 0.2729 0.1661 0.050 Uiso 1 1 calc R . .
N2 N 0.2636(15) 0.3656(7) 0.2829(8) 0.061(4) Uani 1 1 d . . .
N3 N -0.0197(14) 0.2918(5) 0.3210(6) 0.059(4) Uani 1 1 d . . .
H33 H -0.0842 0.2729 0.3505 0.050 Uiso 1 1 calc R . .
N4 N -0.1438(15) 0.3531(6) 0.2238(7) 0.050(3) Uani 1 1 d . . .
O14 O 0.1282(17) 0.1163(6) 0.1580(6) 0.088(4) Uani 1 1 d . . .
O15 O -0.0874(14) 0.1208(5) 0.3436(5) 0.081(4) Uani 1 1 d . . .
O17 O 0.6746(14) 0.2940(5) 0.4123(5) 0.075(4) Uani 1 1 d . . .
O18 O 0.2330(17) 0.2171(6) 0.4906(6) 0.096(4) Uani 1 1 d . . .
O20 O -0.0689(14) 0.1907(5) 0.0334(6) 0.087(4) Uani 1 1 d . . .
O21 O -0.5046(14) 0.2387(5) 0.1287(6) 0.082(4) Uani 1 1 d . . .
O35 O 0.4871(14) 0.1774(5) 0.3146(6) 0.084(4) Uani 1 1 d . . .
Ru1 Ru 0.09590(16) 0.21862(6) 0.26240(7) 0.0617(5) Uani 1 1 d . . .
Ru2 Ru 0.26667(17) 0.29939(6) 0.36656(7) 0.0634(5) Uani 1 1 d . . .
Ru3 Ru -0.11109(17) 0.27896(6) 0.15132(7) 0.0648(5) Uani 1 1 d . . .

loop_
_atom_site_aniso_label
_atom_site_aniso_U_11
_atom_site_aniso_U_22
_atom_site_aniso_U_33
_atom_site_aniso_U_23
_atom_site_aniso_U_13
_atom_site_aniso_U_12
C1 0.068(11) 0.054(15) 0.052(14) 0.002(13) 0.029(10) 0.001(9)
C2 0.079(12) 0.056(13) 0.064(14) 0.010(13) 0.013(10) -0.001(10)
C3 0.062(11) 0.077(17) 0.077(18) -0.004(13) 0.017(11) -0.002(10)
C4 0.053(10) 0.070(17) 0.070(17) 0.002(15) 0.014(10) 0.000(10)
C5 0.079(13) 0.071(18) 0.073(17) 0.041(14) 0.005(12) 0.006(11)
C6 0.064(11) 0.065(15) 0.084(17) 0.003(14) 0.000(12) 0.004(10)
C7 0.085(13) 0.033(13) 0.085(18) 0.001(13) 0.014(11) -0.014(10)
C8 0.067(11) 0.067(15) 0.057(15) -0.026(12) 0.001(10) 0.001(9)
C9 0.106(14) 0.070(15) 0.059(14) 0.033(13) 0.031(11) 0.004(12)
C10 0.086(12) 0.046(13) 0.063(15) -0.006(11) 0.007(10) -0.007(10)
C11 0.063(10) 0.059(14) 0.051(13) -0.002(11) 0.026(9) -0.008(9)
C12 0.059(11) 0.062(16) 0.065(16) 0.010(14) -0.002(10) -0.001(10)
C13 0.039(9) 0.075(16) 0.058(15) 0.012(14) 0.014(9) -0.002(9)
C14 0.093(14) 0.086(18) 0.056(16) 0.011(12) 0.017(11) 0.002(12)
C15 0.052(10) 0.038(11) 0.088(15) -0.006(10) 0.033(9) -0.005(8)
C17 0.065(11) 0.079(13) 0.070(14) 0.021(10) 0.019(11) 0.015(10)
C18 0.082(13) 0.090(16) 0.048(14) 0.003(12) 0.010(11) -0.014(11)
C19 0.059(10) 0.050(14) 0.046(13) 0.007(12) 0.013(9) -0.005(9)
C20 0.098(14) 0.048(13) 0.067(15) 0.000(11) 0.023(11) 0.016(10)
C21 0.055(10) 0.088(14) 0.093(15) 0.001(11) 0.032(11) 0.029(11)
C23 0.083(12) 0.057(15) 0.048(14) 0.005(12) 0.025(11) -0.025(10)
C24 0.060(10) 0.072(14) 0.055(13) -0.009(12) 0.000(9) 0.002(10)
C25 0.061(11) 0.048(13) 0.084(17) -0.022(12) 0.000(11) 0.005(9)
C26 0.068(11) 0.070(16) 0.044(14) -0.020(13) 0.005(10) 0.006(10)
C27 0.070(11) 0.067(15) 0.048(14) -0.013(12) 0.010(10) 0.000(9)
C28 0.062(11) 0.039(12) 0.074(15) 0.003(11) 0.011(10) 0.010(8)
C29 0.069(11) 0.033(14) 0.096(19) -0.001(14) 0.018(12) 0.008(9)
C30 0.124(17) 0.062(16) 0.081(18) 0.011(14) 0.010(14) 0.037(12)
C31 0.142(17) 0.091(17) 0.059(15) 0.034(14) 0.035(12) 0.054(14)
C32 0.092(13) 0.110(19) 0.055(15) 0.022(14) 0.020(12) 0.020(12)
C33 0.079(12) 0.033(12) 0.089(17) 0.002(12) 0.007(11) 0.016(9)
C34 0.070(11) 0.047(14) 0.051(14) 0.004(12) 0.011(9) -0.010(9)
C35 0.077(13) 0.044(12) 0.071(13) 0.009(9) 0.011(11) -0.005(9)
N1 0.051(7) 0.055(10) 0.065(10) -0.006(7) 0.020(7) 0.001(7)
N2 0.069(9) 0.046(11) 0.070(12) 0.006(9) 0.016(8) 0.000(7)
N3 0.065(9) 0.039(9) 0.076(11) 0.011(7) 0.015(7) 0.005(7)
N4 0.072(8) 0.024(9) 0.059(11) -0.002(8) 0.024(8) 0.002(6)
O14 0.110(10) 0.077(11) 0.075(11) -0.002(8) 0.012(8) 0.010(8)
O15 0.079(8) 0.086(10) 0.077(9) 0.010(7) 0.013(7) -0.010(7)
O17 0.060(7) 0.100(9) 0.065(8) 0.007(6) 0.009(7) 0.013(7)
O18 0.114(10) 0.100(11) 0.076(11) 0.012(8) 0.021(9) -0.007(8)
O20 0.078(8) 0.094(10) 0.086(11) -0.019(8) 0.007(7) 0.023(7)
O21 0.062(7) 0.096(9) 0.090(9) -0.012(7) 0.019(7) 0.008(7)
O35 0.066(8) 0.071(9) 0.115(11) -0.004(7) 0.012(8) 0.004(6)
Ru1 0.0644(9) 0.0565(10) 0.0645(11) 0.0005(8) 0.0126(7) 0.0033(7)
Ru2 0.0645(9) 0.0626(10) 0.0630(10) 0.0026(8) 0.0117(7) -0.0023(7)
Ru3 0.0669(9) 0.0625(11) 0.0654(11) -0.0019(8) 0.0130(7) 0.0069(7)

loop_
_geom_bond_atom_site_label_1
_geom_bond_atom_site_label_2
_geom_bond_distance
_geom_bond_site_symmetry_2
_geom_bond_publ_flag
C1 N2 1.344(16) . ?
C1 N1 1.405(16) . ?
C1 C2 1.406(19) . ?
C2 C3 1.346(17) . ?
C2 H2 0.9300 . ?
C3 C4 1.41(2) . ?
C3 H3 0.9300 . ?
C4 C13 1.39(2) . ?
C4 C5 1.45(2) . ?
C5 C6 1.34(2) . ?
C5 H5 0.9300 . ?
C6 C7 1.46(2) . ?
C6 H6 0.9300 . ?
C7 C12 1.413(19) . ?
C7 C8 1.44(2) . ?
C8 C9 1.368(17) . ?
C8 H8 0.9300 . ?
C9 C10 1.407(17) . ?
C9 H9 0.9300 . ?
C10 C11 1.382(18) . ?
C10 H10 0.9300 . ?
C11 C12 1.386(19) . ?
C11 Ru2 2.073(15) . ?
C12 C13 1.43(2) . ?
C13 N2 1.394(18) . ?
C14 O14 1.135(16) . ?
C14 Ru1 1.855(19) . ?
C15 O15 1.187(14) . ?
C15 Ru1 1.860(15) . ?
C17 O17 1.155(15) . ?
C17 Ru2 1.853(16) . ?
C18 O18 1.133(15) . ?
C18 Ru2 1.904(18) . ?
C19 N4 1.382(16) . ?
C19 C26 1.383(19) . ?
C19 C34 1.431(18) . ?
C20 O20 1.169(15) . ?
C20 Ru3 1.852(17) . ?
C21 O21 1.164(15) . ?
C21 Ru3 1.829(17) . ?
C23 N4 1.321(16) . ?
C23 C24 1.404(19) . ?
C23 N3 1.421(17) . ?
C24 C25 1.393(18) . ?
C24 H24 0.9300 . ?
C25 C26 1.375(19) . ?
C25 H25 0.9300 . ?
C26 C27 1.440(19) . ?
C27 C28 1.375(18) . ?
C27 H27 0.9300 . ?
C28 C29 1.439(19) . ?
C28 H28 0.9300 . ?
C29 C30 1.40(2) . ?
C29 C34 1.410(19) . ?
C30 C31 1.36(2) . ?
C30 H30 0.9300 . ?
C31 C32 1.406(19) . ?
C31 H31 0.9300 . ?
C32 C33 1.345(19) . ?
C32 H32 0.9300 . ?
C33 C34 1.417(19) . ?
C33 Ru3 2.073(16) . ?
C35 O35 1.189(14) . ?
C35 Ru1 1.934(16) . ?
C35 Ru2 2.365(16) . ?
N1 Ru3 2.152(10) . ?
N1 Ru1 2.164(11) . ?
N1 H1 0.9100 . ?
N2 Ru2 2.144(13) . ?
N3 Ru2 2.161(11) . ?
N3 Ru1 2.171(11) . ?
N3 H33 0.9100 . ?
N4 Ru3 2.137(11) . ?
Ru1 Ru3 2.7433(18) . ?
Ru1 Ru2 2.7705(19) . ?
